data_7032697
loop_
_publ_author_name
'Yang, Hua'
'Yao, Qing-Xia'
'Li, Yun-Wu'
'Li, Da-Cheng'
'Dou, Jian-Min'

_publ_section_title
;
 22-Azametallacrown-8 complex with a triazole-bridged ligand: synthesis,
 structure and magnetic properties.
;
_journal_issue 45
_journal_name_full 'Dalton transactions (Cambridge, England : 2003)'
_journal_page_first 16986
_journal_page_last 16991
_journal_paper_doi 10.1039/c4dt02722a
_journal_volume 43
_journal_year 2014
_chemical_formula_sum 'C76 H60 Mn8 N30 O20'
_chemical_formula_weight 2153.06
_chemical_name_systematic
; 
 ? 
;
_space_group_IT_number 15
_symmetry_cell_setting monoclinic
_symmetry_space_group_name_Hall '-C 2yc'
_symmetry_space_group_name_H-M 'C 1 2/c 1'
_atom_sites_solution_hydrogens geom
_atom_sites_solution_primary direct
_atom_sites_solution_secondary difmap
_audit_creation_method SHELXL-97
_cell_angle_alpha 90.00
_cell_angle_beta 101.491(2)
_cell_angle_gamma 90.00
_cell_formula_units_Z 4
_cell_length_a 37.600(3)
_cell_length_b 18.2991(17)
_cell_length_c 14.1600(12)
_cell_measurement_reflns_used 2600
_cell_measurement_temperature 298(2)
_cell_measurement_theta_max 26.888
_cell_measurement_theta_min 2.668
_cell_volume 9547.5(14)
_computing_cell_refinement 'Bruker SMART'
_computing_data_collection 'Bruker SMART'
_computing_data_reduction 'Bruker SAINT'
_computing_molecular_graphics 'Bruker SHELXTL'
_computing_publication_material 'Bruker SHELXTL'
_computing_structure_refinement 'SHELXL-97 (Sheldrick, 1997)'
_computing_structure_solution 'SHELXS-97 (Sheldrick, 1990)'
_diffrn_ambient_temperature 298(2)
_diffrn_measured_fraction_theta_full 0.998
_diffrn_measured_fraction_theta_max 0.998
_diffrn_measurement_device_type 'CCD area detector'
_diffrn_measurement_method 'phi and omega scans'
_diffrn_radiation_monochromator graphite
_diffrn_radiation_source 'fine-focus sealed tube'
_diffrn_radiation_type MoK\a
_diffrn_radiation_wavelength 0.71073
_diffrn_reflns_av_R_equivalents 0.1154
_diffrn_reflns_av_unetI/netI 0.2041
_diffrn_reflns_limit_h_max 44
_diffrn_reflns_limit_h_min -23
_diffrn_reflns_limit_k_max 21
_diffrn_reflns_limit_k_min -21
_diffrn_reflns_limit_l_max 16
_diffrn_reflns_limit_l_min -16
_diffrn_reflns_number 22432
_diffrn_reflns_theta_full 25.02
_diffrn_reflns_theta_max 25.02
_diffrn_reflns_theta_min 2.67
_exptl_absorpt_coefficient_mu 1.102
_exptl_absorpt_correction_T_max 0.8884
_exptl_absorpt_correction_T_min 0.8700
_exptl_absorpt_correction_type multi-scan
_exptl_absorpt_process_details sadabs
_exptl_crystal_colour black
_exptl_crystal_density_diffrn 1.498
_exptl_crystal_density_method 'not measured'
_exptl_crystal_description block
_exptl_crystal_F_000 4344
_exptl_crystal_size_max 0.13
_exptl_crystal_size_mid 0.12
_exptl_crystal_size_min 0.11
_platon_squeeze_details
;
;
_refine_diff_density_max 0.652
_refine_diff_density_min -0.734
_refine_diff_density_rms 0.123
_refine_ls_extinction_method none
_refine_ls_goodness_of_fit_ref 1.000
_refine_ls_hydrogen_treatment mixed
_refine_ls_matrix_type full
_refine_ls_number_parameters 605
_refine_ls_number_reflns 8418
_refine_ls_number_restraints 0
_refine_ls_restrained_S_all 1.000
_refine_ls_R_factor_all 0.1605
_refine_ls_R_factor_gt 0.0820
_refine_ls_shift/su_max 0.000
_refine_ls_shift/su_mean 0.000
_refine_ls_structure_factor_coef Fsqd
_refine_ls_weighting_details
;
calc w=1/[\s^2^(Fo^2^)+(0.0489P)^2^+0.0000P] where P=(Fo^2^+2Fc^2^)/3
;
_refine_ls_weighting_scheme calc
_refine_ls_wR_factor_gt 0.1798
_refine_ls_wR_factor_ref 0.2025
_reflns_number_gt 3834
_reflns_number_total 8418
_reflns_threshold_expression >2sigma(I)
_cod_data_source_file c4dt02722a2.cif
_cod_data_source_block 130819a
_cod_depositor_comments
;
The following automatic conversions were performed:

'_symmetry_cell_setting' value 'Monoclinic' changed to 'monoclinic'
according to
/usr/data/users/saulius/crontab/automatic-downloads/rss-feeds/RSC/lib/dictionaries/cif_core.dic
dictionary named 'cif_core.dic' version 2.4.2 from 2011-04-26.

Automatic conversion script
Id: cif_fix_values 2827 2014-09-09 07:05:25Z andrius 

 Adding full bibliography for 7032697.cif.
;
_cod_original_sg_symbol_H-M C2/c
_cod_database_code 7032697

loop_
_symmetry_equiv_pos_as_xyz
'x, y, z'
'-x, y, -z+1/2'
'x+1/2, y+1/2, z'
'-x+1/2, y+1/2, -z+1/2'
'-x, -y, -z'
'x, -y, z-1/2'
'-x+1/2, -y+1/2, -z'
'x+1/2, -y+1/2, z-1/2'

loop_
_atom_site_label
_atom_site_type_symbol
_atom_site_fract_x
_atom_site_fract_y
_atom_site_fract_z
_atom_site_U_iso_or_equiv
_atom_site_adp_type
_atom_site_occupancy
_atom_site_symmetry_multiplicity
_atom_site_calc_flag
_atom_site_refinement_flags
Mn1 Mn 0.07104(3) 0.18638(6) 0.69866(8) 0.0321(3) Uani 1 1 d .
Mn2 Mn 0.14909(3) 0.21310(7) 0.71365(9) 0.0389(4) Uani 1 1 d .
Mn3 Mn 0.02000(3) 0.23902(6) 0.87030(9) 0.0330(3) Uani 1 1 d .
Mn4 Mn 0.10850(3) 0.29800(6) 0.88722(9) 0.0331(3) Uani 1 1 d .
N1 N 0.03473(19) 0.1078(3) 0.6606(5) 0.0341(16) Uani 1 1 d .
N2 N -0.00221(17) 0.1180(3) 0.6347(4) 0.0304(16) Uani 1 1 d .
N3 N 0.0106(2) -0.0014(3) 0.6311(5) 0.0404(18) Uani 1 1 d .
N4 N -0.0796(2) 0.0801(4) 0.5846(5) 0.0457(19) Uani 1 1 d .
N5 N -0.0968(3) -0.0644(4) 0.5441(6) 0.065(2) Uani 1 1 d .
N6 N 0.17015(19) 0.2020(4) 0.8520(5) 0.0437(18) Uani 1 1 d .
N7 N 0.15325(18) 0.2328(4) 0.9190(5) 0.0392(17) Uani 1 1 d .
N8 N 0.20714(17) 0.1923(4) 0.9956(5) 0.0409(18) Uani 1 1 d .
N9 N 0.13642(19) 0.3029(4) 1.0637(5) 0.0409(18) Uani 1 1 d .
N10 N 0.1722(3) 0.2840(5) 1.2523(5) 0.064(2) Uani 1 1 d .
N11 N 0.07050(18) 0.3731(3) 0.8905(5) 0.0354(17) Uani 1 1 d .
N12 N 0.03419(17) 0.3616(3) 0.8769(4) 0.0318(16) Uani 1 1 d .
N13 N 0.04425(18) 0.4820(3) 0.8906(5) 0.0360(17) Uani 1 1 d .
N14 N -0.04361(19) 0.3899(4) 0.8480(5) 0.0402(18) Uani 1 1 d .
N15 N -0.0647(2) 0.5346(5) 0.8619(6) 0.068(2) Uani 1 1 d .
O1 O 0.10880(15) 0.1164(3) 0.7114(4) 0.0427(15) Uani 1 1 d .
O2 O 0.19087(17) 0.1652(3) 0.6928(4) 0.0541(17) Uani 1 1 d .
O3 O 0.13874(14) 0.3733(3) 0.8600(4) 0.0392(14) Uani 1 1 d .
O4 O 0.07146(15) 0.2144(3) 0.5533(4) 0.0421(15) Uani 1 1 d .
O5 O 0.13210(16) 0.2219(3) 0.5727(4) 0.0433(15) Uani 1 1 d .
O6 O 0.10729(14) 0.2521(3) 0.7465(4) 0.0354(13) Uani 1 1 d .
O7 O 0.03293(13) 0.2496(3) 0.7144(4) 0.0325(13) Uani 1 1 d .
H7A H 0.0400 0.2931 0.7080 0.039 Uiso 1 1 d R
O8 O 0.17223(16) 0.3257(3) 0.7141(4) 0.0559(17) Uani 1 1 d .
H8B H 0.1795 0.3253 0.7749 0.067 Uiso 1 1 d R
H8C H 0.1516 0.3453 0.7128 0.067 Uiso 1 1 d R
O9 O 0.07601(14) 0.2282(3) 0.9133(4) 0.0447(15) Uani 1 1 d .
H9A H 0.0844 0.1901 0.9443 0.054 Uiso 1 1 d R
O10 O 0.00190(19) 0.2471(4) 1.0092(5) 0.074(2) Uani 1 1 d .
H10C H -0.0095 0.2067 1.0047 0.089 Uiso 1 1 d R
H10D H -0.0164 0.2741 0.9885 0.089 Uiso 1 1 d R
C1 C 0.1087(2) 0.0426(4) 0.7003(6) 0.038(2) Uani 1 1 d .
C2 C 0.0767(2) 0.0030(5) 0.6762(6) 0.041(2) Uani 1 1 d .
C3 C 0.0796(3) -0.0734(5) 0.6659(7) 0.063(3) Uani 1 1 d .
H3 H 0.0586 -0.1011 0.6485 0.076 Uiso 1 1 calc R
C4 C 0.1115(3) -0.1064(5) 0.6802(8) 0.072(3) Uani 1 1 d .
H4 H 0.1124 -0.1568 0.6727 0.086 Uiso 1 1 calc R
C5 C 0.1438(3) -0.0671(6) 0.7066(8) 0.073(3) Uani 1 1 d .
H5 H 0.1660 -0.0911 0.7185 0.087 Uiso 1 1 calc R
C6 C 0.1421(3) 0.0076(5) 0.7146(7) 0.060(3) Uani 1 1 d .
H6 H 0.1633 0.0348 0.7296 0.072 Uiso 1 1 calc R
C7 C 0.0410(2) 0.0362(4) 0.6576(6) 0.037(2) Uani 1 1 d .
C8 C -0.0149(2) 0.0500(4) 0.6195(5) 0.036(2) Uani 1 1 d .
C9 C -0.0542(2) 0.0303(4) 0.5891(6) 0.038(2) Uani 1 1 d .
C10 C -0.0632(3) -0.0427(4) 0.5696(7) 0.048(2) Uani 1 1 d .
H10A H -0.0446 -0.0770 0.5749 0.058 Uiso 1 1 calc R
C11 C -0.1232(3) -0.0149(6) 0.5370(8) 0.070(3) Uani 1 1 d .
H11 H -0.1474 -0.0286 0.5176 0.084 Uiso 1 1 calc R
C12 C -0.1141(3) 0.0568(5) 0.5589(7) 0.057(3) Uani 1 1 d .
H12 H -0.1326 0.0908 0.5558 0.069 Uiso 1 1 calc R
C13 C 0.2187(3) 0.1361(5) 0.7501(7) 0.049(2) Uani 1 1 d .
C14 C 0.2273(2) 0.1425(4) 0.8515(6) 0.042(2) Uani 1 1 d .
C15 C 0.2593(3) 0.1111(6) 0.9038(7) 0.065(3) Uani 1 1 d .
H15 H 0.2641 0.1146 0.9706 0.078 Uiso 1 1 calc R
C16 C 0.2833(3) 0.0759(6) 0.8600(9) 0.082(4) Uani 1 1 d .
H16 H 0.3049 0.0575 0.8961 0.098 Uiso 1 1 calc R
C17 C 0.2754(3) 0.0678(6) 0.7611(9) 0.082(4) Uani 1 1 d .
H17 H 0.2911 0.0417 0.7307 0.098 Uiso 1 1 calc R
C18 C 0.2444(3) 0.0982(5) 0.7073(8) 0.063(3) Uani 1 1 d .
H18 H 0.2401 0.0937 0.6405 0.075 Uiso 1 1 calc R
C19 C 0.2024(2) 0.1793(5) 0.9006(6) 0.039(2) Uani 1 1 d .
C20 C 0.1764(2) 0.2271(4) 1.0040(6) 0.041(2) Uani 1 1 d .
C21 C 0.1660(2) 0.2609(4) 1.0858(5) 0.0310(19) Uani 1 1 d .
C22 C 0.1829(3) 0.2519(5) 1.1798(7) 0.056(3) Uani 1 1 d .
H22 H 0.2031 0.2214 1.1932 0.067 Uiso 1 1 calc R
C23 C 0.1431(4) 0.3268(6) 1.2279(8) 0.072(3) Uani 1 1 d .
H23 H 0.1349 0.3518 1.2765 0.087 Uiso 1 1 calc R
C24 C 0.1251(3) 0.3358(5) 1.1360(7) 0.051(3) Uani 1 1 d .
H24 H 0.1045 0.3653 1.1233 0.061 Uiso 1 1 calc R
C25 C 0.1413(2) 0.4420(4) 0.8948(6) 0.035(2) Uani 1 1 d .
C26 C 0.1121(2) 0.4799(4) 0.9145(6) 0.0310(19) Uani 1 1 d .
C27 C 0.1157(3) 0.5526(5) 0.9485(6) 0.046(2) Uani 1 1 d .
H27 H 0.0955 0.5785 0.9583 0.055 Uiso 1 1 calc R
C28 C 0.1493(3) 0.5843(5) 0.9670(6) 0.051(3) Uani 1 1 d .
H28 H 0.1525 0.6307 0.9941 0.061 Uiso 1 1 calc R
C29 C 0.1786(2) 0.5471(5) 0.9452(6) 0.046(2) Uani 1 1 d .
H29 H 0.2013 0.5693 0.9548 0.055 Uiso 1 1 calc R
C30 C 0.1741(2) 0.4770(5) 0.9091(6) 0.046(2) Uani 1 1 d .
H30 H 0.1940 0.4527 0.8941 0.055 Uiso 1 1 calc R
C31 C 0.0760(2) 0.4463(4) 0.8971(5) 0.0285(18) Uani 1 1 d .
C32 C 0.0198(2) 0.4279(4) 0.8780(6) 0.034(2) Uani 1 1 d .
C33 C -0.0193(2) 0.4445(4) 0.8655(6) 0.0324(19) Uani 1 1 d .
C34 C -0.0306(3) 0.5159(5) 0.8727(7) 0.061(3) Uani 1 1 d .
H34 H -0.0131 0.5524 0.8858 0.074 Uiso 1 1 calc R
C35 C -0.0881(3) 0.4782(6) 0.8456(6) 0.055(3) Uani 1 1 d .
H35 H -0.1128 0.4883 0.8374 0.066 Uiso 1 1 calc R
C36 C -0.0778(2) 0.4079(5) 0.8405(6) 0.042(2) Uani 1 1 d .
H36 H -0.0954 0.3714 0.8314 0.051 Uiso 1 1 calc R
C37 C 0.1006(3) 0.2232(5) 0.5221(6) 0.042(2) Uani 1 1 d .
C38 C 0.0979(3) 0.2382(5) 0.4165(6) 0.058(3) Uani 1 1 d .
H38A H 0.0880 0.2862 0.4015 0.087 Uiso 1 1 calc R
H38B H 0.0823 0.2026 0.3794 0.087 Uiso 1 1 calc R
H38C H 0.1216 0.2355 0.4011 0.087 Uiso 1 1 calc R

loop_
_atom_site_aniso_label
_atom_site_aniso_U_11
_atom_site_aniso_U_22
_atom_site_aniso_U_33
_atom_site_aniso_U_23
_atom_site_aniso_U_13
_atom_site_aniso_U_12
Mn1 0.0280(7) 0.0290(7) 0.0399(7) -0.0027(6) 0.0084(6) 0.0019(6)
Mn2 0.0298(7) 0.0450(8) 0.0433(8) -0.0071(6) 0.0107(6) 0.0046(7)
Mn3 0.0268(7) 0.0293(7) 0.0430(7) 0.0002(6) 0.0075(6) -0.0007(6)
Mn4 0.0262(7) 0.0269(7) 0.0470(8) -0.0020(6) 0.0097(6) 0.0033(6)
N1 0.040(4) 0.021(4) 0.043(4) 0.006(3) 0.013(4) 0.015(3)
N2 0.029(4) 0.024(4) 0.042(4) -0.007(3) 0.016(3) -0.002(3)
N3 0.046(5) 0.024(4) 0.054(5) -0.002(3) 0.015(4) 0.006(4)
N4 0.040(5) 0.029(4) 0.068(5) -0.012(4) 0.010(4) -0.004(4)
N5 0.070(7) 0.036(5) 0.088(6) -0.015(4) 0.012(6) -0.029(5)
N6 0.033(4) 0.040(4) 0.061(5) 0.005(4) 0.018(4) 0.016(4)
N7 0.034(4) 0.051(5) 0.033(4) -0.003(3) 0.009(4) 0.003(4)
N8 0.026(4) 0.045(4) 0.052(5) -0.006(3) 0.005(4) 0.019(3)
N9 0.043(5) 0.042(4) 0.036(4) -0.008(3) 0.002(4) 0.004(4)
N10 0.078(7) 0.078(6) 0.038(5) -0.007(4) 0.016(5) 0.000(6)
N11 0.032(4) 0.019(4) 0.058(4) -0.001(3) 0.015(4) -0.005(3)
N12 0.020(4) 0.033(4) 0.043(4) -0.005(3) 0.010(3) -0.003(3)
N13 0.031(4) 0.026(4) 0.054(4) 0.001(3) 0.015(4) 0.007(3)
N14 0.036(5) 0.036(4) 0.047(4) 0.005(3) 0.005(4) 0.006(4)
N15 0.043(5) 0.059(6) 0.099(7) -0.012(5) 0.007(5) 0.014(5)
O1 0.038(4) 0.031(3) 0.060(4) -0.004(3) 0.012(3) 0.001(3)
O2 0.049(4) 0.064(4) 0.052(4) -0.004(3) 0.018(4) 0.017(4)
O3 0.024(3) 0.039(3) 0.053(4) -0.010(3) 0.005(3) 0.003(3)
O4 0.035(4) 0.048(4) 0.039(3) -0.004(3) -0.003(3) 0.008(3)
O5 0.037(4) 0.042(4) 0.052(4) -0.005(3) 0.011(3) -0.004(3)
O6 0.030(3) 0.034(3) 0.043(3) 0.002(3) 0.010(3) -0.002(3)
O7 0.027(3) 0.022(3) 0.048(3) -0.001(2) 0.006(3) 0.002(2)
O8 0.047(4) 0.062(4) 0.062(4) -0.011(3) 0.019(3) 0.002(3)
O9 0.032(3) 0.032(3) 0.067(4) 0.013(3) 0.001(3) 0.010(3)
O10 0.073(5) 0.066(5) 0.092(5) -0.006(4) 0.035(4) -0.004(4)
C1 0.044(6) 0.029(5) 0.043(5) 0.009(4) 0.015(5) 0.014(4)
C2 0.045(6) 0.035(5) 0.046(5) 0.000(4) 0.015(5) 0.010(5)
C3 0.073(8) 0.026(5) 0.096(8) 0.003(5) 0.032(7) 0.010(5)
C4 0.076(9) 0.032(6) 0.107(9) 0.009(6) 0.019(8) 0.031(6)
C5 0.066(8) 0.051(7) 0.097(9) 0.006(6) 0.007(7) 0.033(6)
C6 0.045(6) 0.033(5) 0.102(8) -0.011(5) 0.016(6) 0.014(5)
C7 0.039(5) 0.030(5) 0.042(5) -0.010(4) 0.011(4) 0.000(4)
C8 0.039(5) 0.032(5) 0.033(5) -0.011(4) -0.002(4) -0.002(4)
C9 0.036(5) 0.031(5) 0.049(5) -0.003(4) 0.012(5) -0.006(4)
C10 0.042(6) 0.024(5) 0.079(7) -0.008(5) 0.012(5) -0.006(5)
C11 0.050(7) 0.065(8) 0.090(8) 0.001(6) 0.005(6) -0.007(6)
C12 0.036(6) 0.037(6) 0.098(8) -0.017(5) 0.010(6) -0.017(5)
C13 0.040(6) 0.055(6) 0.054(6) -0.011(5) 0.018(5) -0.001(5)
C14 0.034(5) 0.040(5) 0.053(6) 0.003(4) 0.008(5) 0.014(4)
C15 0.056(7) 0.081(8) 0.063(7) 0.006(6) 0.025(6) 0.026(6)
C16 0.043(7) 0.116(10) 0.091(9) 0.024(8) 0.025(7) 0.052(7)
C17 0.083(9) 0.092(9) 0.080(9) -0.002(7) 0.037(8) 0.049(7)
C18 0.052(7) 0.072(7) 0.071(7) -0.003(6) 0.030(6) 0.025(6)
C19 0.031(5) 0.044(5) 0.044(5) 0.001(4) 0.011(4) 0.011(4)
C20 0.039(5) 0.040(5) 0.048(6) 0.001(4) 0.013(5) 0.004(5)
C21 0.029(5) 0.031(5) 0.034(5) -0.004(4) 0.006(4) 0.008(4)
C22 0.056(6) 0.057(6) 0.058(7) 0.013(5) 0.017(6) 0.011(5)
C23 0.102(10) 0.071(8) 0.049(7) -0.014(6) 0.029(7) 0.015(7)
C24 0.059(7) 0.038(5) 0.058(7) -0.009(5) 0.016(6) 0.020(5)
C25 0.030(5) 0.028(5) 0.044(5) -0.005(4) 0.004(4) -0.005(4)
C26 0.032(5) 0.020(4) 0.041(5) -0.004(4) 0.008(4) -0.001(4)
C27 0.048(6) 0.036(5) 0.052(6) -0.003(4) 0.004(5) 0.003(5)
C28 0.067(7) 0.026(5) 0.060(6) -0.013(4) 0.015(6) -0.004(5)
C29 0.040(6) 0.040(6) 0.059(6) -0.005(5) 0.009(5) -0.013(5)
C30 0.040(6) 0.034(5) 0.061(6) 0.001(4) 0.002(5) 0.000(5)
C31 0.027(5) 0.026(4) 0.034(4) 0.001(4) 0.008(4) -0.005(4)
C32 0.031(5) 0.024(5) 0.047(5) -0.006(4) 0.010(4) 0.008(4)
C33 0.026(5) 0.027(5) 0.044(5) -0.004(4) 0.006(4) 0.001(4)
C34 0.046(6) 0.037(6) 0.098(8) -0.018(5) 0.008(6) 0.011(5)
C35 0.025(5) 0.074(8) 0.063(7) -0.014(6) 0.002(5) 0.013(6)
C36 0.026(5) 0.043(6) 0.058(6) -0.011(5) 0.012(5) 0.006(4)
C37 0.044(6) 0.037(5) 0.050(6) -0.008(4) 0.021(5) -0.006(5)
C38 0.071(7) 0.059(6) 0.054(6) 0.007(5) 0.034(6) -0.010(6)

loop_
_atom_type_symbol
_atom_type_description
_atom_type_scat_dispersion_real
_atom_type_scat_dispersion_imag
_atom_type_scat_source
C C 0.0033 0.0016 'International Tables Vol C Tables 4.2.6.8 and 6.1.1.4'
H H 0.0000 0.0000 'International Tables Vol C Tables 4.2.6.8 and 6.1.1.4'
O O 0.0106 0.0060 'International Tables Vol C Tables 4.2.6.8 and 6.1.1.4'
N N 0.0061 0.0033 'International Tables Vol C Tables 4.2.6.8 and 6.1.1.4'
Mn Mn 0.3368 0.7283 'International Tables Vol C Tables 4.2.6.8 and 6.1.1.4'

loop_
_geom_angle_atom_site_label_1
_geom_angle_atom_site_label_2
_geom_angle_atom_site_label_3
_geom_angle
_geom_angle_site_symmetry_1
_geom_angle_site_symmetry_3
O6 Mn1 O7 94.6(2) . .
O6 Mn1 O1 85.5(2) . .
O7 Mn1 O1 167.1(2) . .
O6 Mn1 N1 173.0(2) . .
O7 Mn1 N1 88.7(2) . .
O1 Mn1 N1 89.9(2) . .
O6 Mn1 O4 92.9(2) . .
O7 Mn1 O4 96.8(2) . .
O1 Mn1 O4 96.0(2) . .
N1 Mn1 O4 92.8(2) . .
O6 Mn1 Mn2 37.87(16) . .
O7 Mn1 Mn2 131.25(16) . .
O1 Mn1 Mn2 52.22(17) . .
N1 Mn1 Mn2 139.80(19) . .
O4 Mn1 Mn2 80.21(15) . .
O6 Mn2 O2 172.8(2) . .
O6 Mn2 N6 89.0(3) . .
O2 Mn2 N6 85.7(3) . .
O6 Mn2 O5 95.8(2) . .
O2 Mn2 O5 89.5(3) . .
N6 Mn2 O5 175.1(3) . .
O6 Mn2 O8 89.6(2) . .
O2 Mn2 O8 95.4(2) . .
N6 Mn2 O8 90.7(3) . .
O5 Mn2 O8 88.6(2) . .
O6 Mn2 O1 73.5(2) . .
O2 Mn2 O1 101.9(2) . .
N6 Mn2 O1 93.8(2) . .
O5 Mn2 O1 88.2(2) . .
O8 Mn2 O1 162.4(2) . .
O6 Mn2 Mn1 37.28(15) . .
O2 Mn2 Mn1 140.1(2) . .
N6 Mn2 Mn1 104.6(2) . .
O5 Mn2 Mn1 79.83(17) . .
O8 Mn2 Mn1 122.39(16) . .
O1 Mn2 Mn1 40.06(14) . .
O9 Mn3 O7 162.9(2) . 2_556
O9 Mn3 O10 102.7(2) . .
O7 Mn3 O10 94.4(2) 2_556 .
O9 Mn3 N12 82.4(2) . .
O7 Mn3 N12 96.8(2) 2_556 .
O10 Mn3 N12 90.5(2) . .
O9 Mn3 N2 100.8(2) . 2_556
O7 Mn3 N2 80.6(2) 2_556 2_556
O10 Mn3 N2 87.3(2) . 2_556
N12 Mn3 N2 176.4(2) . 2_556
O9 Mn3 O7 84.0(2) . .
O7 Mn3 O7 79.0(2) 2_556 .
O10 Mn3 O7 169.6(2) . .
N12 Mn3 O7 82.50(19) . .
N2 Mn3 O7 99.30(19) 2_556 .
O9 Mn4 O3 176.0(2) . .
O9 Mn4 N11 88.1(2) . .
O3 Mn4 N11 88.0(2) . .
O9 Mn4 N7 95.8(2) . .
O3 Mn4 N7 88.1(3) . .
N11 Mn4 N7 164.6(3) . .
O9 Mn4 O6 91.3(2) . .
O3 Mn4 O6 89.9(2) . .
N11 Mn4 O6 114.1(2) . .
N7 Mn4 O6 80.8(2) . .
O9 Mn4 N9 89.3(2) . .
O3 Mn4 N9 91.6(2) . .
N11 Mn4 N9 96.4(3) . .
N7 Mn4 N9 68.8(2) . .
O6 Mn4 N9 149.5(2) . .
C7 N1 N2 107.3(7) . .
C7 N1 Mn1 127.3(6) . .
N2 N1 Mn1 125.4(5) . .
C8 N2 N1 103.1(6) . .
C8 N2 Mn3 142.9(6) . 2_556
N1 N2 Mn3 114.1(4) . 2_556
C7 N3 C8 103.1(7) . .
C9 N4 C12 116.4(7) . .
C10 N5 C11 118.6(8) . .
C19 N6 N7 105.7(7) . .
C19 N6 Mn2 133.4(6) . .
N7 N6 Mn2 119.9(5) . .
C20 N7 N6 106.4(7) . .
C20 N7 Mn4 127.1(5) . .
N6 N7 Mn4 124.5(5) . .
C19 N8 C20 103.1(7) . .
C24 N9 C21 117.3(7) . .
C24 N9 Mn4 130.4(6) . .
C21 N9 Mn4 112.1(5) . .
C22 N10 C23 115.0(9) . .
C31 N11 N12 107.4(6) . .
C31 N11 Mn4 125.7(5) . .
N12 N11 Mn4 126.6(5) . .
C32 N12 N11 104.9(6) . .
C32 N12 Mn3 142.9(5) . .
N11 N12 Mn3 112.1(4) . .
C32 N13 C31 103.1(6) . .
C36 N14 C33 116.8(7) . .
C34 N15 C35 114.3(8) . .
C1 O1 Mn1 132.5(5) . .
C1 O1 Mn2 138.1(5) . .
Mn1 O1 Mn2 87.7(2) . .
C13 O2 Mn2 133.4(6) . .
C25 O3 Mn4 127.7(5) . .
C37 O4 Mn1 122.8(5) . .
C37 O5 Mn2 131.0(6) . .
Mn1 O6 Mn2 104.8(2) . .
Mn1 O6 Mn4 118.2(3) . .
Mn2 O6 Mn4 121.1(3) . .
Mn1 O7 Mn3 121.8(2) . 2_556
Mn1 O7 Mn3 111.3(2) . .
Mn3 O7 Mn3 100.2(2) 2_556 .
Mn1 O7 H7A 107.5 . .
Mn3 O7 H7A 107.6 2_556 .
Mn3 O7 H7A 107.7 . .
Mn2 O8 H8B 92.4 . .
Mn2 O8 H8C 92.1 . .
H8B O8 H8C 97.6 . .
Mn4 O9 Mn3 123.0(3) . .
Mn4 O9 H9A 118.5 . .
Mn3 O9 H9A 118.5 . .
Mn3 O10 H10C 96.6 . .
Mn3 O10 H10D 96.0 . .
H10C O10 H10D 96.8 . .
O1 C1 C2 122.0(7) . .
O1 C1 C6 117.4(8) . .
C2 C1 C6 120.6(8) . .
C1 C2 C3 117.4(8) . .
C1 C2 C7 123.6(8) . .
C3 C2 C7 119.0(9) . .
C4 C3 C2 121.7(10) . .
C4 C3 H3 119.2 . .
C2 C3 H3 119.2 . .
C3 C4 C5 121.3(9) . .
C3 C4 H4 119.4 . .
C5 C4 H4 119.4 . .
C6 C5 C4 118.8(10) . .
C6 C5 H5 120.6 . .
C4 C5 H5 120.6 . .
C5 C6 C1 120.2(10) . .
C5 C6 H6 119.9 . .
C1 C6 H6 119.9 . .
N3 C7 N1 111.9(7) . .
N3 C7 C2 123.4(7) . .
N1 C7 C2 124.6(8) . .
N3 C8 N2 114.5(7) . .
N3 C8 C9 120.7(7) . .
N2 C8 C9 124.8(7) . .
N4 C9 C10 120.9(8) . .
N4 C9 C8 120.8(7) . .
C10 C9 C8 118.3(8) . .
N5 C10 C9 122.0(9) . .
N5 C10 H10A 119.0 . .
C9 C10 H10A 119.0 . .
N5 C11 C12 118.8(10) . .
N5 C11 H11 120.6 . .
C12 C11 H11 120.6 . .
N4 C12 C11 123.2(9) . .
N4 C12 H12 118.4 . .
C11 C12 H12 118.4 . .
O2 C13 C14 126.3(8) . .
O2 C13 C18 117.6(8) . .
C14 C13 C18 115.9(9) . .
C15 C14 C13 120.1(9) . .
C15 C14 C19 120.5(8) . .
C13 C14 C19 119.3(8) . .
C16 C15 C14 122.2(10) . .
C16 C15 H15 118.9 . .
C14 C15 H15 118.9 . .
C15 C16 C17 119.0(10) . .
C15 C16 H16 120.5 . .
C17 C16 H16 120.5 . .
C18 C17 C16 120.5(10) . .
C18 C17 H17 119.8 . .
C16 C17 H17 119.8 . .
C17 C18 C13 122.2(10) . .
C17 C18 H18 118.9 . .
C13 C18 H18 118.9 . .
N6 C19 N8 112.8(7) . .
N6 C19 C14 120.5(8) . .
N8 C19 C14 126.6(8) . .
N7 C20 N8 111.9(7) . .
N7 C20 C21 117.3(7) . .
N8 C20 C21 130.7(8) . .
N9 C21 C22 120.1(8) . .
N9 C21 C20 114.0(7) . .
C22 C21 C20 125.9(8) . .
N10 C22 C21 123.6(9) . .
N10 C22 H22 118.2 . .
C21 C22 H22 118.2 . .
N10 C23 C24 123.3(9) . .
N10 C23 H23 118.3 . .
C24 C23 H23 118.3 . .
N9 C24 C23 120.7(9) . .
N9 C24 H24 119.7 . .
C23 C24 H24 119.7 . .
O3 C25 C30 119.1(8) . .
O3 C25 C26 123.1(7) . .
C30 C25 C26 117.8(7) . .
C25 C26 C27 121.3(8) . .
C25 C26 C31 120.3(7) . .
C27 C26 C31 118.3(7) . .
C28 C27 C26 119.1(8) . .
C28 C27 H27 120.4 . .
C26 C27 H27 120.4 . .
C27 C28 C29 119.7(8) . .
C27 C28 H28 120.2 . .
C29 C28 H28 120.2 . .
C30 C29 C28 119.8(9) . .
C30 C29 H29 120.1 . .
C28 C29 H29 120.1 . .
C25 C30 C29 122.0(9) . .
C25 C30 H30 119.0 . .
C29 C30 H30 119.0 . .
N13 C31 N11 110.7(7) . .
N13 C31 C26 125.9(7) . .
N11 C31 C26 123.4(7) . .
N12 C32 N13 113.9(7) . .
N12 C32 C33 125.7(7) . .
N13 C32 C33 120.4(7) . .
N14 C33 C34 120.4(8) . .
N14 C33 C32 119.7(7) . .
C34 C33 C32 119.9(8) . .
N15 C34 C33 123.2(9) . .
N15 C34 H34 118.4 . .
C33 C34 H34 118.4 . .
N15 C35 C36 123.7(8) . .
N15 C35 H35 118.1 . .
C36 C35 H35 118.1 . .
N14 C36 C35 121.5(9) . .
N14 C36 H36 119.3 . .
C35 C36 H36 119.3 . .
O5 C37 O4 125.4(8) . .
O5 C37 C38 116.2(8) . .
O4 C37 C38 118.5(9) . .
C37 C38 H38A 109.5 . .
C37 C38 H38B 109.5 . .
H38A C38 H38B 109.5 . .
C37 C38 H38C 109.5 . .
H38A C38 H38C 109.5 . .
H38B C38 H38C 109.5 . .

loop_
_geom_bond_atom_site_label_1
_geom_bond_atom_site_label_2
_geom_bond_distance
_geom_bond_site_symmetry_2
Mn1 O6 1.843(5) .
Mn1 O7 1.889(5) .
Mn1 O1 1.894(5) .
Mn1 N1 1.981(7) .
Mn1 O4 2.125(5) .
Mn1 Mn2 2.9408(17) .
Mn2 O6 1.868(5) .
Mn2 O2 1.873(6) .
Mn2 N6 1.972(7) .
Mn2 O5 1.977(6) .
Mn2 O8 2.236(6) .
Mn2 O1 2.326(6) .
Mn3 O9 2.082(5) .
Mn3 O7 2.118(5) 2_556
Mn3 O10 2.210(7) .
Mn3 N12 2.303(6) .
Mn3 N2 2.311(6) 2_556
Mn3 O7 2.361(5) .
Mn4 O9 1.854(5) .
Mn4 O3 1.875(6) .
Mn4 N11 1.990(6) .
Mn4 N7 2.038(7) .
Mn4 O6 2.154(5) .
Mn4 N9 2.511(6) .
N1 C7 1.334(9) .
N1 N2 1.377(9) .
N2 C8 1.333(9) .
N2 Mn3 2.311(6) 2_556
N3 C7 1.322(10) .
N3 C8 1.329(10) .
N4 C9 1.311(10) .
N4 C12 1.344(10) .
N5 C10 1.307(11) .
N5 C11 1.333(12) .
N6 C19 1.335(10) .
N6 N7 1.364(8) .
N7 C20 1.341(10) .
N8 C19 1.341(10) .
N8 C20 1.346(10) .
N9 C24 1.329(10) .
N9 C21 1.338(9) .
N10 C22 1.313(11) .
N10 C23 1.335(12) .
N11 C31 1.356(9) .
N11 N12 1.357(8) .
N12 C32 1.331(9) .
N13 C32 1.339(9) .
N13 C31 1.349(9) .
N14 C36 1.312(10) .
N14 C33 1.342(9) .
N15 C34 1.307(11) .
N15 C35 1.346(11) .
O1 C1 1.358(9) .
O2 C13 1.303(10) .
O3 C25 1.348(9) .
O4 C37 1.270(10) .
O5 C37 1.257(10) .
O7 Mn3 2.118(5) 2_556
O7 H7A 0.8501 .
O8 H8B 0.8502 .
O8 H8C 0.8502 .
O9 H9A 0.8500 .
O10 H10C 0.8502 .
O10 H10D 0.8502 .
C1 C2 1.387(11) .
C1 C6 1.387(11) .
C2 C3 1.413(11) .
C2 C7 1.450(11) .
C3 C4 1.319(13) .
C3 H3 0.9300 .
C4 C5 1.396(14) .
C4 H4 0.9300 .
C5 C6 1.376(12) .
C5 H5 0.9300 .
C6 H6 0.9300 .
C8 C9 1.501(11) .
C9 C10 1.391(11) .
C10 H10A 0.9300 .
C11 C12 1.377(12) .
C11 H11 0.9300 .
C12 H12 0.9300 .
C13 C14 1.412(12) .
C13 C18 1.420(12) .
C14 C15 1.403(12) .
C14 C19 1.441(11) .
C15 C16 1.357(13) .
C15 H15 0.9300 .
C16 C17 1.381(14) .
C16 H16 0.9300 .
C17 C18 1.376(13) .
C17 H17 0.9300 .
C18 H18 0.9300 .
C20 C21 1.435(11) .
C21 C22 1.366(11) .
C22 H22 0.9300 .
C23 C24 1.352(13) .
C23 H23 0.9300 .
C24 H24 0.9300 .
C25 C30 1.369(11) .
C25 C26 1.371(11) .
C26 C27 1.411(11) .
C26 C31 1.466(10) .
C27 C28 1.369(12) .
C27 H27 0.9300 .
C28 C29 1.380(12) .
C28 H28 0.9300 .
C29 C30 1.379(11) .
C29 H29 0.9300 .
C30 H30 0.9300 .
C32 C33 1.475(11) .
C33 C34 1.386(11) .
C34 H34 0.9300 .
C35 C36 1.350(11) .
C35 H35 0.9300 .
C36 H36 0.9300 .
C37 C38 1.503(11) .
C38 H38A 0.9600 .
C38 H38B 0.9600 .
C38 H38C 0.9600 .

loop_
_geom_hbond_atom_site_label_D
_geom_hbond_atom_site_label_H
_geom_hbond_atom_site_label_A
_geom_hbond_distance_DH
_geom_hbond_distance_HA
_geom_hbond_distance_DA
_geom_hbond_angle_DHA
_geom_hbond_site_symmetry_A
O7 H7A N14 0.85 1.96 2.772(8) 160.1 2_556
O8 H8C O3 0.85 2.29 2.766(8) 115.6 .
O8 H8C O3 0.85 2.29 2.766(8) 115.6 .
O9 H9A N4 0.85 2.06 2.713(8) 133.8 2_556
O10 H10D O4 0.85 2.31 2.789(9) 115.8 2_556
O10 H10D O4 0.85 2.31 2.789(9) 115.8 2_556

loop_
_geom_torsion_atom_site_label_1
_geom_torsion_atom_site_label_2
_geom_torsion_atom_site_label_3
_geom_torsion_atom_site_label_4
_geom_torsion
_geom_torsion_site_symmetry_1
_geom_torsion_site_symmetry_4
O7 Mn1 Mn2 O6 17.3(3) . .
O1 Mn1 Mn2 O6 -146.5(3) . .
N1 Mn1 Mn2 O6 -169.4(4) . .
O4 Mn1 Mn2 O6 107.9(3) . .
O6 Mn1 Mn2 O2 169.2(4) . .
O7 Mn1 Mn2 O2 -173.5(4) . .
O1 Mn1 Mn2 O2 22.6(4) . .
N1 Mn1 Mn2 O2 -0.3(4) . .
O4 Mn1 Mn2 O2 -83.0(3) . .
O6 Mn1 Mn2 N6 68.2(3) . .
O7 Mn1 Mn2 N6 85.5(3) . .
O1 Mn1 Mn2 N6 -78.3(3) . .
N1 Mn1 Mn2 N6 -101.2(3) . .
O4 Mn1 Mn2 N6 176.1(3) . .
O6 Mn1 Mn2 O5 -114.0(3) . .
O7 Mn1 Mn2 O5 -96.6(3) . .
O1 Mn1 Mn2 O5 99.5(3) . .
N1 Mn1 Mn2 O5 76.6(3) . .
O4 Mn1 Mn2 O5 -6.1(2) . .
O6 Mn1 Mn2 O8 -32.2(3) . .
O7 Mn1 Mn2 O8 -14.9(3) . .
O1 Mn1 Mn2 O8 -178.8(3) . .
N1 Mn1 Mn2 O8 158.3(3) . .
O4 Mn1 Mn2 O8 75.6(2) . .
O6 Mn1 Mn2 O1 146.5(3) . .
O7 Mn1 Mn2 O1 163.9(3) . .
N1 Mn1 Mn2 O1 -22.9(3) . .
O4 Mn1 Mn2 O1 -105.6(3) . .
O6 Mn1 N1 C7 -45(2) . .
O7 Mn1 N1 C7 -163.1(7) . .
O1 Mn1 N1 C7 4.1(7) . .
O4 Mn1 N1 C7 100.2(7) . .
Mn2 Mn1 N1 C7 22.0(8) . .
O6 Mn1 N1 N2 133.4(19) . .
O7 Mn1 N1 N2 15.0(6) . .
O1 Mn1 N1 N2 -177.8(6) . .
O4 Mn1 N1 N2 -81.7(6) . .
Mn2 Mn1 N1 N2 -159.9(4) . .
C7 N1 N2 C8 0.7(8) . .
Mn1 N1 N2 C8 -177.7(5) . .
C7 N1 N2 Mn3 -178.1(5) . 2_556
Mn1 N1 N2 Mn3 3.5(7) . 2_556
O6 Mn2 N6 C19 -176.7(8) . .
O2 Mn2 N6 C19 8.2(8) . .
O5 Mn2 N6 C19 -5(4) . .
O8 Mn2 N6 C19 -87.1(8) . .
O1 Mn2 N6 C19 109.8(8) . .
Mn1 Mn2 N6 C19 149.0(7) . .
O6 Mn2 N6 N7 -9.8(6) . .
O2 Mn2 N6 N7 175.1(6) . .
O5 Mn2 N6 N7 162(3) . .
O8 Mn2 N6 N7 79.8(6) . .
O1 Mn2 N6 N7 -83.3(6) . .
Mn1 Mn2 N6 N7 -44.1(6) . .
C19 N6 N7 C20 0.3(9) . .
Mn2 N6 N7 C20 -169.9(5) . .
C19 N6 N7 Mn4 165.3(5) . .
Mn2 N6 N7 Mn4 -4.9(8) . .
O9 Mn4 N7 C20 -93.1(7) . .
O3 Mn4 N7 C20 86.4(7) . .
N11 Mn4 N7 C20 10.9(14) . .
O6 Mn4 N7 C20 176.6(7) . .
N9 Mn4 N7 C20 -6.0(6) . .
O9 Mn4 N7 N6 105.1(6) . .
O3 Mn4 N7 N6 -75.5(6) . .
N11 Mn4 N7 N6 -150.9(9) . .
O6 Mn4 N7 N6 14.7(6) . .
N9 Mn4 N7 N6 -167.9(7) . .
O9 Mn4 N9 C24 -78.0(8) . .
O3 Mn4 N9 C24 98.2(8) . .
N11 Mn4 N9 C24 10.0(8) . .
N7 Mn4 N9 C24 -174.4(8) . .
O6 Mn4 N9 C24 -169.3(6) . .
O9 Mn4 N9 C21 97.0(6) . .
O3 Mn4 N9 C21 -86.9(5) . .
N11 Mn4 N9 C21 -175.0(5) . .
N7 Mn4 N9 C21 0.5(5) . .
O6 Mn4 N9 C21 5.6(8) . .
O9 Mn4 N11 C31 164.9(6) . .
O3 Mn4 N11 C31 -15.6(6) . .
N7 Mn4 N11 C31 59.9(13) . .
O6 Mn4 N11 C31 -104.6(6) . .
N9 Mn4 N11 C31 75.8(6) . .
O9 Mn4 N11 N12 -22.1(6) . .
O3 Mn4 N11 N12 157.4(6) . .
N7 Mn4 N11 N12 -127.1(10) . .
O6 Mn4 N11 N12 68.4(7) . .
N9 Mn4 N11 N12 -111.2(6) . .
C31 N11 N12 C32 -1.2(8) . .
Mn4 N11 N12 C32 -175.2(5) . .
C31 N11 N12 Mn3 -177.6(4) . .
Mn4 N11 N12 Mn3 8.3(8) . .
O9 Mn3 N12 C32 -165.5(9) . .
O7 Mn3 N12 C32 31.7(9) 2_556 .
O10 Mn3 N12 C32 -62.8(9) . .
N2 Mn3 N12 C32 -11(4) 2_556 .
O7 Mn3 N12 C32 109.6(9) . .
O9 Mn3 N12 N11 8.8(5) . .
O7 Mn3 N12 N11 -154.0(5) 2_556 .
O10 Mn3 N12 N11 111.6(5) . .
N2 Mn3 N12 N11 163(3) 2_556 .
O7 Mn3 N12 N11 -76.1(5) . .
O6 Mn1 O1 C1 173.1(7) . .
O7 Mn1 O1 C1 82.3(12) . .
N1 Mn1 O1 C1 -1.6(7) . .
O4 Mn1 O1 C1 -94.4(7) . .
Mn2 Mn1 O1 C1 -167.1(7) . .
O6 Mn1 O1 Mn2 -19.85(19) . .
O7 Mn1 O1 Mn2 -110.7(10) . .
N1 Mn1 O1 Mn2 165.5(2) . .
O4 Mn1 O1 Mn2 72.6(2) . .
O6 Mn2 O1 C1 -173.9(8) . .
O2 Mn2 O1 C1 0.3(7) . .
N6 Mn2 O1 C1 -86.1(7) . .
O5 Mn2 O1 C1 89.5(7) . .
O8 Mn2 O1 C1 169.1(7) . .
Mn1 Mn2 O1 C1 165.7(8) . .
O6 Mn2 O1 Mn1 20.4(2) . .
O2 Mn2 O1 Mn1 -165.4(2) . .
N6 Mn2 O1 Mn1 108.2(2) . .
O5 Mn2 O1 Mn1 -76.2(2) . .
O8 Mn2 O1 Mn1 3.4(8) . .
O6 Mn2 O2 C13 -40(2) . .
N6 Mn2 O2 C13 3.4(8) . .
O5 Mn2 O2 C13 -177.8(8) . .
O8 Mn2 O2 C13 93.7(8) . .
O1 Mn2 O2 C13 -89.7(8) . .
Mn1 Mn2 O2 C13 -104.3(8) . .
O9 Mn4 O3 C25 44(4) . .
N11 Mn4 O3 C25 36.7(6) . .
N7 Mn4 O3 C25 -128.4(6) . .
O6 Mn4 O3 C25 150.8(6) . .
N9 Mn4 O3 C25 -59.7(6) . .
O6 Mn1 O4 C37 43.6(6) . .
O7 Mn1 O4 C37 138.6(6) . .
O1 Mn1 O4 C37 -42.2(6) . .
N1 Mn1 O4 C37 -132.4(6) . .
Mn2 Mn1 O4 C37 7.8(6) . .
O6 Mn2 O5 C37 -25.8(7) . .
O2 Mn2 O5 C37 149.3(7) . .
N6 Mn2 O5 C37 163(3) . .
O8 Mn2 O5 C37 -115.3(7) . .
O1 Mn2 O5 C37 47.4(7) . .
Mn1 Mn2 O5 C37 8.0(7) . .
O7 Mn1 O6 Mn2 -167.0(2) . .
O1 Mn1 O6 Mn2 25.9(3) . .
N1 Mn1 O6 Mn2 75(2) . .
O4 Mn1 O6 Mn2 -69.9(3) . .
O7 Mn1 O6 Mn4 54.6(3) . .
O1 Mn1 O6 Mn4 -112.5(3) . .
N1 Mn1 O6 Mn4 -63(2) . .
O4 Mn1 O6 Mn4 151.7(3) . .
Mn2 Mn1 O6 Mn4 -138.4(4) . .
O2 Mn2 O6 Mn1 -73(2) . .
N6 Mn2 O6 Mn1 -116.0(3) . .
O5 Mn2 O6 Mn1 64.7(3) . .
O8 Mn2 O6 Mn1 153.2(3) . .
O1 Mn2 O6 Mn1 -21.7(2) . .
O2 Mn2 O6 Mn4 64(2) . .
N6 Mn2 O6 Mn4 20.9(3) . .
O5 Mn2 O6 Mn4 -158.4(3) . .
O8 Mn2 O6 Mn4 -69.9(3) . .
O1 Mn2 O6 Mn4 115.2(3) . .
Mn1 Mn2 O6 Mn4 136.9(4) . .
O9 Mn4 O6 Mn1 14.0(3) . .
O3 Mn4 O6 Mn1 -162.3(3) . .
N11 Mn4 O6 Mn1 -74.5(3) . .
N7 Mn4 O6 Mn1 109.6(3) . .
N9 Mn4 O6 Mn1 104.8(4) . .
O9 Mn4 O6 Mn2 -117.5(3) . .
O3 Mn4 O6 Mn2 66.3(3) . .
N11 Mn4 O6 Mn2 154.0(3) . .
N7 Mn4 O6 Mn2 -21.8(3) . .
N9 Mn4 O6 Mn2 -26.6(6) . .
O6 Mn1 O7 Mn3 155.1(3) . 2_556
O1 Mn1 O7 Mn3 -115.1(10) . 2_556
N1 Mn1 O7 Mn3 -31.1(3) . 2_556
O4 Mn1 O7 Mn3 61.6(3) . 2_556
Mn2 Mn1 O7 Mn3 144.51(17) . 2_556
O6 Mn1 O7 Mn3 -87.3(2) . .
O1 Mn1 O7 Mn3 2.5(11) . .
N1 Mn1 O7 Mn3 86.5(3) . .
O4 Mn1 O7 Mn3 179.2(2) . .
Mn2 Mn1 O7 Mn3 -97.8(2) . .
O9 Mn3 O7 Mn1 37.7(2) . .
O7 Mn3 O7 Mn1 -140.72(17) 2_556 .
O10 Mn3 O7 Mn1 168.6(11) . .
N12 Mn3 O7 Mn1 120.8(3) . .
N2 Mn3 O7 Mn1 -62.3(3) 2_556 .
O9 Mn3 O7 Mn3 167.8(2) . 2_556
O7 Mn3 O7 Mn3 -10.6(3) 2_556 2_556
O10 Mn3 O7 Mn3 -61.3(13) . 2_556
N12 Mn3 O7 Mn3 -109.1(2) . 2_556
N2 Mn3 O7 Mn3 67.8(2) 2_556 2_556
O3 Mn4 O9 Mn3 22(4) . .
N11 Mn4 O9 Mn3 29.4(4) . .
N7 Mn4 O9 Mn3 -165.5(3) . .
O6 Mn4 O9 Mn3 -84.6(3) . .
N9 Mn4 O9 Mn3 125.9(3) . .
O7 Mn3 O9 Mn4 62.4(8) 2_556 .
O10 Mn3 O9 Mn4 -114.8(3) . .
N12 Mn3 O9 Mn4 -26.0(3) . .
N2 Mn3 O9 Mn4 155.5(3) 2_556 .
O7 Mn3 O9 Mn4 57.2(3) . .
Mn1 O1 C1 C2 -1.1(12) . .
Mn2 O1 C1 C2 -161.5(6) . .
Mn1 O1 C1 C6 179.4(6) . .
Mn2 O1 C1 C6 18.9(12) . .
O1 C1 C2 C3 179.6(7) . .
C6 C1 C2 C3 -0.8(13) . .
O1 C1 C2 C7 2.3(13) . .
C6 C1 C2 C7 -178.1(8) . .
C1 C2 C3 C4 1.3(15) . .
C7 C2 C3 C4 178.8(10) . .
C2 C3 C4 C5 0.1(18) . .
C3 C4 C5 C6 -2.0(18) . .
C4 C5 C6 C1 2.5(16) . .
O1 C1 C6 C5 178.5(8) . .
C2 C1 C6 C5 -1.1(15) . .
C8 N3 C7 N1 -1.0(9) . .
C8 N3 C7 C2 -178.3(8) . .
N2 N1 C7 N3 0.2(9) . .
Mn1 N1 C7 N3 178.5(5) . .
N2 N1 C7 C2 177.4(7) . .
Mn1 N1 C7 C2 -4.2(12) . .
C1 C2 C7 N3 177.4(8) . .
C3 C2 C7 N3 0.1(13) . .
C1 C2 C7 N1 0.5(13) . .
C3 C2 C7 N1 -176.8(8) . .
C7 N3 C8 N2 1.6(9) . .
C7 N3 C8 C9 -179.9(7) . .
N1 N2 C8 N3 -1.5(9) . .
Mn3 N2 C8 N3 176.8(6) 2_556 .
N1 N2 C8 C9 -180.0(7) . .
Mn3 N2 C8 C9 -1.7(14) 2_556 .
C12 N4 C9 C10 -1.0(13) . .
C12 N4 C9 C8 -178.4(8) . .
N3 C8 C9 N4 174.8(8) . .
N2 C8 C9 N4 -6.8(13) . .
N3 C8 C9 C10 -2.7(12) . .
N2 C8 C9 C10 175.7(8) . .
C11 N5 C10 C9 -0.2(15) . .
N4 C9 C10 N5 1.5(14) . .
C8 C9 C10 N5 179.0(9) . .
C10 N5 C11 C12 -1.5(16) . .
C9 N4 C12 C11 -0.7(15) . .
N5 C11 C12 N4 2.0(16) . .
Mn2 O2 C13 C14 -9.9(15) . .
Mn2 O2 C13 C18 174.7(7) . .
O2 C13 C14 C15 -176.8(9) . .
C18 C13 C14 C15 -1.3(13) . .
O2 C13 C14 C19 5.4(14) . .
C18 C13 C14 C19 -179.2(8) . .
C13 C14 C15 C16 2.0(16) . .
C19 C14 C15 C16 179.9(10) . .
C14 C15 C16 C17 -2.9(18) . .
C15 C16 C17 C18 3.2(19) . .
C16 C17 C18 C13 -2.7(18) . .
O2 C13 C18 C17 177.5(10) . .
C14 C13 C18 C17 1.7(15) . .
N7 N6 C19 N8 1.2(10) . .
Mn2 N6 C19 N8 169.5(6) . .
N7 N6 C19 C14 178.8(7) . .
Mn2 N6 C19 C14 -12.9(12) . .
C20 N8 C19 N6 -2.2(10) . .
C20 N8 C19 C14 -179.6(8) . .
C15 C14 C19 N6 -172.5(8) . .
C13 C14 C19 N6 5.4(13) . .
C15 C14 C19 N8 4.7(14) . .
C13 C14 C19 N8 -177.4(9) . .
N6 N7 C20 N8 -1.7(9) . .
Mn4 N7 C20 N8 -166.1(5) . .
N6 N7 C20 C21 175.2(7) . .
Mn4 N7 C20 C21 10.8(11) . .
C19 N8 C20 N7 2.3(9) . .
C19 N8 C20 C21 -174.1(9) . .
C24 N9 C21 C22 1.4(12) . .
Mn4 N9 C21 C22 -174.3(6) . .
C24 N9 C21 C20 179.7(7) . .
Mn4 N9 C21 C20 4.1(8) . .
N7 C20 C21 N9 -8.9(11) . .
N8 C20 C21 N9 167.3(8) . .
N7 C20 C21 C22 169.4(8) . .
N8 C20 C21 C22 -14.4(15) . .
C23 N10 C22 C21 0.1(15) . .
N9 C21 C22 N10 -1.6(14) . .
C20 C21 C22 N10 -179.7(9) . .
C22 N10 C23 C24 1.6(16) . .
C21 N9 C24 C23 0.2(13) . .
Mn4 N9 C24 C23 174.9(7) . .
N10 C23 C24 N9 -1.8(16) . .
Mn4 O3 C25 C30 147.3(6) . .
Mn4 O3 C25 C26 -34.5(11) . .
O3 C25 C26 C27 -178.3(7) . .
C30 C25 C26 C27 -0.1(12) . .
O3 C25 C26 C31 -0.5(12) . .
C30 C25 C26 C31 177.7(7) . .
C25 C26 C27 C28 -3.5(13) . .
C31 C26 C27 C28 178.7(8) . .
C26 C27 C28 C29 5.0(13) . .
C27 C28 C29 C30 -3.0(14) . .
O3 C25 C30 C29 -179.5(7) . .
C26 C25 C30 C29 2.1(13) . .
C28 C29 C30 C25 -0.7(14) . .
C32 N13 C31 N11 -1.1(9) . .
C32 N13 C31 C26 -177.9(8) . .
N12 N11 C31 N13 1.5(9) . .
Mn4 N11 C31 N13 175.6(5) . .
N12 N11 C31 C26 178.3(7) . .
Mn4 N11 C31 C26 -7.5(11) . .
C25 C26 C31 N13 -162.7(8) . .
C27 C26 C31 N13 15.1(12) . .
C25 C26 C31 N11 20.9(12) . .
C27 C26 C31 N11 -161.3(7) . .
N11 N12 C32 N13 0.5(9) . .
Mn3 N12 C32 N13 175.1(6) . .
N11 N12 C32 C33 179.5(8) . .
Mn3 N12 C32 C33 -5.9(14) . .
C31 N13 C32 N12 0.3(9) . .
C31 N13 C32 C33 -178.7(7) . .
C36 N14 C33 C34 -1.4(12) . .
C36 N14 C33 C32 178.0(8) . .
N12 C32 C33 N14 -2.4(13) . .
N13 C32 C33 N14 176.6(7) . .
N12 C32 C33 C34 177.0(8) . .
N13 C32 C33 C34 -4.1(13) . .
C35 N15 C34 C33 1.6(15) . .
N14 C33 C34 N15 -1.0(15) . .
C32 C33 C34 N15 179.7(9) . .
C34 N15 C35 C36 0.0(15) . .
C33 N14 C36 C35 3.0(13) . .
N15 C35 C36 N14 -2.4(15) . .
Mn2 O5 C37 O4 -4.5(13) . .
Mn2 O5 C37 C38 174.0(5) . .
Mn1 O4 C37 O5 -5.4(12) . .
Mn1 O4 C37 C38 176.1(5) . .

loop_
_platon_squeeze_void_nr
_platon_squeeze_void_average_x
_platon_squeeze_void_average_y
_platon_squeeze_void_average_z
_platon_squeeze_void_volume
_platon_squeeze_void_count_electrons
1 0.250 0.831 0.102 734.2 45.0
2 0.750 0.331 0.102 734.2 45.0
3 0.500 0.779 0.250 169.4 5.1
4 1.000 0.279 0.250 169.4 5.1
5 0.500 0.221 0.750 169.4 4.8
6 1.000 0.721 0.750 169.4 4.8
